data_2214012
loop_
_publ_author_name
'Poisot, Martha'
'N\"ather, Christian'
'Bensch, Wolfgang'

_publ_section_title
;
 2,2',2''-Nitrilotris(ethylammonium) tetrathioantimonate
;
_journal_coeditor_code ZL2025
_journal_issue 6
_journal_name_full 'Acta Crystallographica Section E'
_journal_page_first m1751
_journal_page_last m1752
_journal_paper_doi 10.1107/S160053680702394X
_journal_volume 63
_journal_year 2007
_chemical_formula_iupac '(C6 H21 N4) [Sb S4]'
_chemical_formula_moiety 'C6 H21 N4 3+, S4 Sb 3-'
_chemical_formula_sum 'C6 H21 N4 S4 Sb'
_chemical_formula_weight 399.26
_chemical_name_systematic
;
2,2',2''-Nitrilotris(ethylammonium) tetrathioantimonate
;
_space_group_IT_number 29
_symmetry_cell_setting orthorhombic
_symmetry_space_group_name_Hall 'P 2c -2ac'
_symmetry_space_group_name_H-M 'P c a 21'
_atom_sites_solution_hydrogens geom
_atom_sites_solution_primary direct
_atom_sites_solution_secondary difmap
_audit_creation_method SHELXL-97
_cell_angle_alpha 90.00
_cell_angle_beta 90.00
_cell_angle_gamma 90.00
_cell_formula_units_Z 8
_cell_length_a 19.7872(13)
_cell_length_b 10.8571(10)
_cell_length_c 13.5055(8)
_cell_measurement_reflns_used 132
_cell_measurement_temperature 293(2)
_cell_measurement_theta_max 20
_cell_measurement_theta_min 13
_cell_volume 2901.4(4)
_computing_cell_refinement DIF4
_computing_data_collection 'DIF4 (Stoe & Cie, 1992)'
_computing_data_reduction 'REDU4 (Stoe & Cie, 1992)'
_computing_molecular_graphics
;
XP in SHELXTL (Bruker, 1998) and Diamond (Brandenburg, 1999)
;
_computing_publication_material 'CIFTAB in SHELXL97'
_computing_structure_refinement 'SHELXL97 (Sheldrick, 1997)'
_computing_structure_solution 'SHELXS97 (Sheldrick, 1997)'
_diffrn_ambient_temperature 293(2)
_diffrn_measured_fraction_theta_full 0.999
_diffrn_measured_fraction_theta_max 0.999
_diffrn_measurement_device_type 'Stoe AEDII'
_diffrn_measurement_method 'Phi scans'
_diffrn_radiation_monochromator graphite
_diffrn_radiation_source 'fine-focus sealed tube'
_diffrn_radiation_type MoK\a
_diffrn_radiation_wavelength 0.71073
_diffrn_reflns_av_R_equivalents 0.0231
_diffrn_reflns_av_sigmaI/netI 0.0281
_diffrn_reflns_limit_h_max 14
_diffrn_reflns_limit_h_min -25
_diffrn_reflns_limit_k_max 1
_diffrn_reflns_limit_k_min -13
_diffrn_reflns_limit_l_max 1
_diffrn_reflns_limit_l_min -17
_diffrn_reflns_number 6750
_diffrn_reflns_theta_full 27.01
_diffrn_reflns_theta_max 27.01
_diffrn_reflns_theta_min 1.88
_diffrn_standards_decay_% 0
_diffrn_standards_interval_time '2 h'
_diffrn_standards_number 4
_exptl_absorpt_coefficient_mu 2.456
_exptl_absorpt_correction_T_max 0.772
_exptl_absorpt_correction_T_min 0.738
_exptl_absorpt_correction_type numerical
_exptl_absorpt_process_details '(X-Shape; Stoe & Cie, 1998)'
_exptl_crystal_colour orange
_exptl_crystal_density_diffrn 1.828
_exptl_crystal_density_method 'not measured'
_exptl_crystal_description block
_exptl_crystal_F_000 1600
_exptl_crystal_size_max 0.2
_exptl_crystal_size_mid 0.1
_exptl_crystal_size_min 0.1
_refine_diff_density_max 0.878
_refine_diff_density_min -0.551
_refine_ls_abs_structure_details 'Flack (1983), 544 Friedel pairs'
_refine_ls_abs_structure_Flack 0.04(5)
_refine_ls_extinction_method none
_refine_ls_goodness_of_fit_ref 1.032
_refine_ls_hydrogen_treatment constr
_refine_ls_matrix_type full
_refine_ls_number_parameters 277
_refine_ls_number_reflns 3571
_refine_ls_number_restraints 1
_refine_ls_restrained_S_all 1.032
_refine_ls_R_factor_all 0.0399
_refine_ls_R_factor_gt 0.0248
_refine_ls_shift/su_max 0.001
_refine_ls_shift/su_mean 0.000
_refine_ls_structure_factor_coef Fsqd
_refine_ls_weighting_details 'calc w=1/[\s^2^(Fo^2^)+(0.0261P)^2^+3.7053P] where P=(Fo^2^+2Fc^2^)/3'
_refine_ls_weighting_scheme calc
_refine_ls_wR_factor_gt 0.0611
_refine_ls_wR_factor_ref 0.0650
_reflns_number_gt 2898
_reflns_number_total 3571
_reflns_threshold_expression >2sigma(I)
_cod_data_source_file zl2025.cif
_cod_data_source_block I
_cod_original_sg_symbol_H-M 'P ca21'
_cod_database_code 2214012
_cod_database_fobs_code 2214012

loop_
_symmetry_equiv_pos_as_xyz
'x, y, z'
'-x, -y, z+1/2'
'x+1/2, -y, z'
'-x+1/2, y, z+1/2'

loop_
_atom_site_type_symbol
_atom_site_label
_atom_site_fract_x
_atom_site_fract_y
_atom_site_fract_z
_atom_site_U_iso_or_equiv
_atom_site_adp_type
_atom_site_calc_flag
_atom_site_refinement_flags
_atom_site_occupancy
Sb Sb1 0.72266(4) 0.49351(4) 0.64960(3) 0.0204(2) Uani d . 1
S S1 0.75959(10) 0.6794(2) 0.7180(2) 0.0305(5) Uani d . 1
S S2 0.7352(2) 0.50371(16) 0.4781(4) 0.0289(9) Uani d . 1
S S3 0.78342(12) 0.3293(3) 0.7154(3) 0.0388(6) Uani d . 1
S S4 0.60811(12) 0.4725(2) 0.6887(3) 0.0318(5) Uani d . 1
Sb Sb2 0.52627(4) 0.00637(4) 0.83030(3) 0.0196(2) Uani d . 1
S S5 0.48991(11) -0.1799(2) 0.7655(3) 0.0338(5) Uani d . 1
S S6 0.5162(2) -0.00107(17) 1.0015(4) 0.0319(10) Uani d . 1
S S7 0.46215(11) 0.1664(2) 0.7672(2) 0.0366(6) Uani d . 1
S S8 0.64036(11) 0.0315(2) 0.7919(3) 0.0338(5) Uani d . 1
N N1 0.2974(6) -0.0028(5) 1.0178(10) 0.023(3) Uani d . 1
C C1 0.2972(4) 0.1250(6) 0.9832(6) 0.0345(17) Uani d . 1
H H1A 0.2898 0.1259 0.9122 0.041 Uiso calc R 1
H H1B 0.2599 0.1684 1.0140 0.041 Uiso calc R 1
C C2 0.3586(5) 0.1882(9) 1.0049(9) 0.034(3) Uani d . 1
H H2A 0.3548 0.2732 0.9833 0.040 Uiso calc R 1
H H2B 0.3954 0.1503 0.9686 0.040 Uiso calc R 1
N N2 0.3745(4) 0.1851(7) 1.1154(6) 0.0354(18) Uani d . 1
H H1N 0.3463 0.2350 1.1475 0.053 Uiso calc R 1
H H2N 0.4169 0.2099 1.1252 0.053 Uiso calc R 1
H H3N 0.3697 0.1086 1.1379 0.053 Uiso calc R 1
C C3 0.3304(4) -0.0849(7) 0.9525(7) 0.0362(18) Uani d . 1
H H3A 0.3690 -0.0425 0.9242 0.043 Uiso calc R 1
H H3B 0.2997 -0.1038 0.8987 0.043 Uiso calc R 1
C C4 0.3538(5) -0.1994(9) 0.9943(10) 0.035(3) Uani d . 1
H H4A 0.3803 -0.2422 0.9446 0.042 Uiso calc R 1
H H4B 0.3148 -0.2502 1.0091 0.042 Uiso calc R 1
N N3 0.3965(4) -0.1871(7) 1.0885(7) 0.039(2) Uani d . 1
H H4N 0.4338 -0.1444 1.0751 0.059 Uiso calc R 1
H H5N 0.4078 -0.2617 1.1102 0.059 Uiso calc R 1
H H6N 0.3727 -0.1482 1.1348 0.059 Uiso calc R 1
C C5 0.2287(4) -0.0471(7) 1.0443(6) 0.0316(16) Uani d . 1
H H5A 0.1979 -0.0278 0.9905 0.038 Uiso calc R 1
H H5B 0.2299 -0.1359 1.0515 0.038 Uiso calc R 1
C C6 0.2022(8) 0.0076(8) 1.1366(16) 0.045(4) Uani d . 1
H H6A 0.2329 -0.0116 1.1904 0.054 Uiso calc R 1
H H6B 0.2010 0.0964 1.1294 0.054 Uiso calc R 1
N N4 0.1343(4) -0.0365(7) 1.1625(8) 0.0404(17) Uani d . 1
H H7N 0.1091 -0.0411 1.1080 0.061 Uiso calc R 1
H H8N 0.1153 0.0156 1.2051 0.061 Uiso calc R 1
H H9N 0.1373 -0.1108 1.1901 0.061 Uiso calc R 1
N N11 0.5448(7) 0.5007(4) 0.9564(11) 0.024(3) Uani d . 1
C C11 0.4766(4) 0.4589(7) 0.9377(6) 0.0307(15) Uani d . 1
H H11A 0.4466 0.4905 0.9885 0.037 Uiso calc R 1
H H11B 0.4750 0.3696 0.9399 0.037 Uiso calc R 1
C C12 0.4534(6) 0.5041(5) 0.8357(12) 0.021(2) Uani d . 1
H H12A 0.4578 0.5930 0.8322 0.025 Uiso calc R 1
H H12B 0.4818 0.4683 0.7847 0.025 Uiso calc R 1
N N12 0.3826(4) 0.4685(7) 0.8190(8) 0.0431(18) Uani d . 1
H H11N 0.3811 0.3936 0.7924 0.065 Uiso calc R 1
H H12N 0.3632 0.5222 0.7780 0.065 Uiso calc R 1
H H13N 0.3605 0.4683 0.8764 0.065 Uiso calc R 1
C C13 0.5806(4) 0.4188(7) 1.0288(6) 0.0324(17) Uani d . 1
H H13A 0.5505 0.3994 1.0833 0.039 Uiso calc R 1
H H13B 0.6195 0.4617 1.0555 0.039 Uiso calc R 1
C C14 0.6045(5) 0.2953(9) 0.9772(11) 0.037(3) Uani d . 1
H H14A 0.6290 0.2453 1.0248 0.044 Uiso calc R 1
H H14B 0.5653 0.2490 0.9556 0.044 Uiso calc R 1
N N13 0.6473(3) 0.3202(7) 0.8936(6) 0.0348(18) Uani d . 1
H H14N 0.6240 0.3614 0.8480 0.052 Uiso calc R 1
H H15N 0.6619 0.2495 0.8681 0.052 Uiso calc R 1
H H16N 0.6825 0.3653 0.9130 0.052 Uiso calc R 1
C C15 0.5440(4) 0.6289(6) 0.9983(6) 0.0311(16) Uani d . 1
H H15A 0.5366 0.6247 1.0692 0.037 Uiso calc R 1
H H15B 0.5069 0.6747 0.9692 0.037 Uiso calc R 1
C C16 0.6113(4) 0.6975(10) 0.9776(10) 0.032(3) Uani d . 1
H H16A 0.6069 0.7840 0.9942 0.039 Uiso calc R 1
H H16B 0.6474 0.6626 1.0172 0.039 Uiso calc R 1
N N14 0.6263(4) 0.6837(8) 0.8743(7) 0.051(2) Uani d . 1
H H17N 0.6168 0.6071 0.8553 0.077 Uiso calc R 1
H H18N 0.6699 0.6991 0.8639 0.077 Uiso calc R 1
H H19N 0.6014 0.7365 0.8394 0.077 Uiso calc R 1

loop_
_atom_site_aniso_label
_atom_site_aniso_U_11
_atom_site_aniso_U_22
_atom_site_aniso_U_33
_atom_site_aniso_U_12
_atom_site_aniso_U_13
_atom_site_aniso_U_23
Sb1 0.0172(4) 0.0241(4) 0.0197(5) 0.00031(15) 0.0006(4) -0.0019(3)
S1 0.0332(10) 0.0250(9) 0.0333(11) -0.0025(9) -0.0050(12) -0.0036(9)
S2 0.0218(15) 0.042(2) 0.023(2) 0.0020(7) 0.0040(17) 0.0018(7)
S3 0.0500(13) 0.0341(11) 0.0321(12) 0.0173(10) -0.0011(14) 0.0031(10)
S4 0.0169(10) 0.0494(9) 0.0290(12) -0.0009(10) 0.0043(8) -0.0011(14)
Sb2 0.0160(4) 0.0236(4) 0.0192(5) -0.00037(14) -0.0011(4) 0.0003(3)
S5 0.0403(12) 0.0253(9) 0.0357(12) -0.0075(10) -0.0061(13) -0.0007(10)
S6 0.0282(17) 0.050(2) 0.017(2) -0.0088(8) -0.0049(17) 0.0021(7)
S7 0.0477(12) 0.0282(10) 0.0340(12) 0.0110(10) -0.0064(15) -0.0007(9)
S8 0.0183(10) 0.0532(10) 0.0298(12) -0.0053(11) 0.0017(9) -0.0123(14)
N1 0.008(4) 0.041(6) 0.020(6) 0.000(2) -0.004(4) 0.000(2)
C1 0.038(4) 0.038(4) 0.028(4) -0.008(4) -0.009(4) 0.014(3)
C2 0.045(5) 0.019(4) 0.036(6) 0.004(4) 0.021(5) 0.011(4)
N2 0.039(4) 0.028(3) 0.039(5) 0.001(3) -0.006(3) -0.001(3)
C3 0.027(4) 0.048(5) 0.033(5) 0.003(3) 0.003(4) -0.008(4)
C4 0.041(5) 0.029(5) 0.034(6) 0.001(4) 0.002(5) -0.008(4)
N3 0.043(4) 0.024(3) 0.051(5) 0.008(3) -0.007(4) -0.001(3)
C5 0.023(4) 0.042(4) 0.030(4) -0.012(4) 0.000(4) -0.004(4)
C6 0.020(6) 0.069(9) 0.047(10) -0.004(4) -0.001(7) -0.006(5)
N4 0.029(4) 0.063(4) 0.029(4) -0.005(4) 0.000(3) 0.004(5)
N11 0.028(5) 0.017(5) 0.029(6) 0.0012(19) -0.012(5) -0.001(2)
C11 0.020(4) 0.045(4) 0.028(4) 0.000(4) -0.001(3) 0.000(4)
C12 0.018(5) 0.025(4) 0.019(5) -0.005(2) -0.007(5) 0.006(3)
N12 0.020(3) 0.083(4) 0.027(4) -0.009(4) -0.006(3) 0.003(5)
C13 0.036(4) 0.039(4) 0.022(4) -0.003(3) -0.004(4) 0.000(3)
C14 0.037(5) 0.023(5) 0.051(7) 0.001(4) -0.003(5) 0.006(4)
N13 0.037(4) 0.033(3) 0.035(4) 0.000(3) -0.010(3) -0.007(3)
C15 0.024(4) 0.038(4) 0.031(4) 0.011(3) -0.007(3) -0.006(3)
C16 0.018(4) 0.037(5) 0.042(7) 0.000(4) -0.005(4) -0.001(5)
N14 0.050(5) 0.036(4) 0.068(6) 0.000(4) 0.024(4) -0.001(4)

loop_
_atom_type_symbol
_atom_type_description
_atom_type_scat_dispersion_real
_atom_type_scat_dispersion_imag
_atom_type_scat_source
C C 0.0033 0.0016 'International Tables Vol C Tables 4.2.6.8 and 6.1.1.4'
H H 0.0000 0.0000 'International Tables Vol C Tables 4.2.6.8 and 6.1.1.4'
N N 0.0061 0.0033 'International Tables Vol C Tables 4.2.6.8 and 6.1.1.4'
S S 0.1246 0.1234 'International Tables Vol C Tables 4.2.6.8 and 6.1.1.4'
Sb Sb -0.5866 1.5461 'International Tables Vol C Tables 4.2.6.8 and 6.1.1.4'

loop_
_geom_angle_atom_site_label_1
_geom_angle_atom_site_label_2
_geom_angle_atom_site_label_3
_geom_angle
_geom_angle_publ_flag
S3 Sb1 S2 111.14(11) y
S3 Sb1 S1 110.43(13) y
S2 Sb1 S1 108.56(10) y
S3 Sb1 S4 109.88(11) y
S2 Sb1 S4 109.39(14) y
S1 Sb1 S4 107.34(10) y
S7 Sb2 S5 110.24(12) y
S7 Sb2 S6 110.23(12) y
S5 Sb2 S6 108.60(11) y
S7 Sb2 S8 111.17(11) y
S5 Sb2 S8 108.58(10) y
S6 Sb2 S8 107.95(14) y
C3 N1 C1 113.5(10) ?
C3 N1 C5 111.7(7) ?
C1 N1 C5 112.4(8) ?
C2 C1 N1 112.9(8) ?
C2 C1 H1A 109.0 ?
N1 C1 H1A 109.0 ?
C2 C1 H1B 109.0 ?
N1 C1 H1B 109.0 ?
H1A C1 H1B 107.8 ?
C1 C2 N2 111.5(8) ?
C1 C2 H2A 109.3 ?
N2 C2 H2A 109.3 ?
C1 C2 H2B 109.3 ?
N2 C2 H2B 109.3 ?
H2A C2 H2B 108.0 ?
C2 N2 H1N 109.5 ?
C2 N2 H2N 109.5 ?
H1N N2 H2N 109.5 ?
C2 N2 H3N 109.5 ?
H1N N2 H3N 109.5 ?
H2N N2 H3N 109.5 ?
N1 C3 C4 116.6(9) ?
N1 C3 H3A 108.1 ?
C4 C3 H3A 108.1 ?
N1 C3 H3B 108.1 ?
C4 C3 H3B 108.1 ?
H3A C3 H3B 107.3 ?
C3 C4 N3 115.2(8) ?
C3 C4 H4A 108.5 ?
N3 C4 H4A 108.5 ?
C3 C4 H4B 108.5 ?
N3 C4 H4B 108.5 ?
H4A C4 H4B 107.5 ?
C4 N3 H4N 109.5 ?
C4 N3 H5N 109.5 ?
H4N N3 H5N 109.5 ?
C4 N3 H6N 109.5 ?
H4N N3 H6N 109.5 ?
H5N N3 H6N 109.5 ?
C6 C5 N1 113.4(8) ?
C6 C5 H5A 108.9 ?
N1 C5 H5A 108.9 ?
C6 C5 H5B 108.9 ?
N1 C5 H5B 108.9 ?
H5A C5 H5B 107.7 ?
N4 C6 C5 113.2(11) ?
N4 C6 H6A 108.9 ?
C5 C6 H6A 108.9 ?
N4 C6 H6B 108.9 ?
C5 C6 H6B 108.9 ?
H6A C6 H6B 107.7 ?
C6 N4 H7N 109.5 ?
C6 N4 H8N 109.5 ?
H7N N4 H8N 109.5 ?
C6 N4 H9N 109.5 ?
H7N N4 H9N 109.5 ?
H8N N4 H9N 109.5 ?
C11 N11 C13 111.6(7) ?
C11 N11 C15 110.3(9) ?
C13 N11 C15 107.9(9) ?
N11 C11 C12 109.6(9) ?
N11 C11 H11A 109.8 ?
C12 C11 H11A 109.8 ?
N11 C11 H11B 109.8 ?
C12 C11 H11B 109.8 ?
H11A C11 H11B 108.2 ?
N12 C12 C11 109.8(10) ?
N12 C12 H12A 109.7 ?
C11 C12 H12A 109.7 ?
N12 C12 H12B 109.7 ?
C11 C12 H12B 109.7 ?
H12A C12 H12B 108.2 ?
C12 N12 H11N 109.5 ?
C12 N12 H12N 109.5 ?
H11N N12 H12N 109.5 ?
C12 N12 H13N 109.5 ?
H11N N12 H13N 109.5 ?
H12N N12 H13N 109.5 ?
N11 C13 C14 110.9(8) ?
N11 C13 H13A 109.5 ?
C14 C13 H13A 109.5 ?
N11 C13 H13B 109.5 ?
C14 C13 H13B 109.5 ?
H13A C13 H13B 108.1 ?
N13 C14 C13 111.2(7) ?
N13 C14 H14A 109.4 ?
C13 C14 H14A 109.4 ?
N13 C14 H14B 109.4 ?
C13 C14 H14B 109.4 ?
H14A C14 H14B 108.0 ?
C14 N13 H14N 109.5 ?
C14 N13 H15N 109.5 ?
H14N N13 H15N 109.5 ?
C14 N13 H16N 109.5 ?
H14N N13 H16N 109.5 ?
H15N N13 H16N 109.5 ?
N11 C15 C16 111.6(8) ?
N11 C15 H15A 109.3 ?
C16 C15 H15A 109.3 ?
N11 C15 H15B 109.3 ?
C16 C15 H15B 109.3 ?
H15A C15 H15B 108.0 ?
N14 C16 C15 107.6(9) ?
N14 C16 H16A 110.2 ?
C15 C16 H16A 110.2 ?
N14 C16 H16B 110.2 ?
C15 C16 H16B 110.2 ?
H16A C16 H16B 108.5 ?
C16 N14 H17N 109.5 ?
C16 N14 H18N 109.5 ?
H17N N14 H18N 109.5 ?
C16 N14 H19N 109.5 ?
H17N N14 H19N 109.5 ?
H18N N14 H19N 109.5 ?

loop_
_geom_bond_atom_site_label_1
_geom_bond_atom_site_label_2
_geom_bond_distance
_geom_bond_publ_flag
Sb1 S3 2.326(3) y
Sb1 S2 2.333(5) y
Sb1 S1 2.337(3) y
Sb1 S4 2.338(3) y
Sb2 S7 2.314(3) y
Sb2 S5 2.319(3) y
Sb2 S6 2.323(5) y
Sb2 S8 2.332(3) y
N1 C3 1.414(13) ?
N1 C1 1.463(9) ?
N1 C5 1.486(13) ?
C1 C2 1.427(13) ?
C1 H1A 0.9700 ?
C1 H1B 0.9700 ?
C2 N2 1.525(14) ?
C2 H2A 0.9700 ?
C2 H2B 0.9700 ?
N2 H1N 0.8900 ?
N2 H2N 0.8900 ?
N2 H3N 0.8900 ?
C3 C4 1.441(13) ?
C3 H3A 0.9700 ?
C3 H3B 0.9700 ?
C4 N3 1.534(15) ?
C4 H4A 0.9700 ?
C4 H4B 0.9700 ?
N3 H4N 0.8900 ?
N3 H5N 0.8900 ?
N3 H6N 0.8900 ?
C5 C6 1.48(2) ?
C5 H5A 0.9700 ?
C5 H5B 0.9700 ?
C6 N4 1.469(16) ?
C6 H6A 0.9700 ?
C6 H6B 0.9700 ?
N4 H7N 0.8900 ?
N4 H8N 0.8900 ?
N4 H9N 0.8900 ?
N11 C11 1.445(14) ?
N11 C13 1.499(13) ?
N11 C15 1.503(9) ?
C11 C12 1.532(17) ?
C11 H11A 0.9700 ?
C11 H11B 0.9700 ?
C12 N12 1.472(13) ?
C12 H12A 0.9700 ?
C12 H12B 0.9700 ?
N12 H11N 0.8900 ?
N12 H12N 0.8900 ?
N12 H13N 0.8900 ?
C13 C14 1.583(12) ?
C13 H13A 0.9700 ?
C13 H13B 0.9700 ?
C14 N13 1.437(15) ?
C14 H14A 0.9700 ?
C14 H14B 0.9700 ?
N13 H14N 0.8900 ?
N13 H15N 0.8900 ?
N13 H16N 0.8900 ?
C15 C16 1.551(12) ?
C15 H15A 0.9700 ?
C15 H15B 0.9700 ?
C16 N14 1.434(16) ?
C16 H16A 0.9700 ?
C16 H16B 0.9700 ?
N14 H17N 0.8900 ?
N14 H18N 0.8900 ?
N14 H19N 0.8900 ?

loop_
_geom_hbond_atom_site_label_D
_geom_hbond_atom_site_label_H
_geom_hbond_atom_site_label_A
_geom_hbond_site_symmetry_A
_geom_hbond_distance_DH
_geom_hbond_distance_HA
_geom_hbond_distance_DA
_geom_hbond_angle_DHA
N2 H1N S1 2_665 0.89 2.48 3.336(7) 160.7
N3 H4N S6 . 0.89 2.46 3.327(9) 163.8
N3 H5N S4 2_655 0.89 2.54 3.383(8) 157.8
N3 H6N S8 2_655 0.89 2.48 3.307(9) 153.9
N4 H7N S6 3_455 0.89 2.38 3.217(10) 157.2
N4 H8N S7 4 0.89 2.39 3.240(9) 158.7
N12 H12N S3 3_465 0.89 2.41 3.259(9) 159.7
N12 H13N S2 2_665 0.89 2.36 3.184(10) 154.2
N13 H14N S4 . 0.89 2.49 3.316(8) 155.2
N13 H15N S8 . 0.89 2.62 3.425(8) 151.6
N13 H16N S2 4_655 0.89 2.38 3.267(8) 171.5
N14 H19N S5 1_565 0.89 2.59 3.410(9) 154.5

loop_
_cod_related_entry_id
_cod_related_entry_database
_cod_related_entry_code
1 ChemSpider 30655257
